data_1575712
loop_
_publ_author_name
'Katkar, Ashwini Vishwasrao'
'Charpe, Vaibhav Pramod'
'Hwang, Kuo Chu'

_publ_section_title
;
 Synthesis of hydroxyl functionalized aryl/alkyl ketones via
 visible-light-driven cross-coupling of benzoquinones and alcohols at room
 temperature
;
_journal_issue 20
_journal_name_full 'Catalysis Science &amp; Technology'
_journal_page_first 5980
_journal_page_last 5985
_journal_paper_doi 10.1039/D5CY00925A
_journal_volume 15
_journal_year 2025
_chemical_formula_moiety 'C13 H9 F O3'
_chemical_formula_sum 'C13 H9 F O3'
_chemical_formula_weight 232.20
_space_group_crystal_system orthorhombic
_space_group_IT_number 19
_space_group_name_Hall 'P 2ac 2ab'
_space_group_name_H-M_alt 'P 21 21 21'
_atom_sites_solution_hydrogens geom
_atom_sites_solution_primary dual
_audit_creation_date 2025-07-14
_audit_creation_method
;
Olex2 1.5
(compiled 2025.05.31 svn.r86d253d1 for OlexSys, GUI svn.r7254)
;
_audit_update_record
;
2025-07-18 deposited with the CCDC.	2025-09-15 downloaded from the CCDC.
;
_cell_angle_alpha 90
_cell_angle_beta 90
_cell_angle_gamma 90
_cell_formula_units_Z 4
_cell_length_a 4.46230(7)
_cell_length_b 11.6506(2)
_cell_length_c 19.6409(3)
_cell_measurement_reflns_used 2955
_cell_measurement_temperature 100.00(10)
_cell_measurement_theta_max 72.4830
_cell_measurement_theta_min 4.4020
_cell_volume 1021.10(3)
_computing_cell_refinement 'CrysAlisPro 1.171.44.113a (Rigaku OD, 2025)'
_computing_data_collection 'CrysAlisPro system (CCD 44.113a 64-bit (release 02-06-2025))'
_computing_data_reduction 'CrysAlisPro 1.171.44.113a (Rigaku OD, 2025)'
_computing_molecular_graphics 'Olex2 1.5 (Dolomanov et al., 2009)'
_computing_publication_material 'Olex2 1.5 (Dolomanov et al., 2009)'
_computing_structure_refinement 'SHELXL 2018/3 (Sheldrick, 2015)'
_computing_structure_solution 'SHELXT 2018/2 (Sheldrick, 2018)'
_diffrn_ambient_environment N~2~
_diffrn_ambient_temperature 100.00(10)
_diffrn_detector 'Hybrid Pixel Array Detector'
_diffrn_detector_area_resol_mean 10.0000
_diffrn_detector_type 'HyPix-Arc 150'
_diffrn_measured_fraction_theta_full 1.000
_diffrn_measured_fraction_theta_max 0.978
_diffrn_measurement_details
;
List of Runs (angles in degrees, time in seconds):

  # Type    Start    End  Width  t~exp~   \w     \q     \k     \f   Frames
#--------------------------------------------------------------------------
  1  \w     63.00  95.00   0.50    0.05    --   56.07  30.00   0.00   64
  2  \w     94.00 120.00   0.50    0.05    --   83.09  30.00 -30.00   52
  3  \w     63.00 107.00   0.50    0.05    --   56.07  30.00 -60.00   88
  4  \w     92.00 126.00   0.50    0.05    --   83.09  30.00   0.00   68
  5  \w     91.00 117.00   0.50    0.05    --   83.09  30.00  30.00   52
  6  \w    102.00 127.00   0.50    0.05    --   83.09  30.00  90.00   50
  7  \w     75.00 101.00   0.50    0.05    --   68.06  30.00 -90.00   52
  8  \w     89.00 126.00   0.50    0.05    --   83.09  30.00-150.00   74
  9  \w     48.00  80.00   0.50    0.05    --   83.09 -95.00-180.00   64
 10  \w     53.00  79.00   0.50    0.05    --   83.09-112.00-117.00   52
 11  \w     45.00  70.00   0.50    0.05    --   56.07-112.00-117.00   50
 12  \w     19.00  44.00   0.50    0.05    --   68.06-112.00-117.00   50
 13  \w   -115.00 -86.00   0.50    0.05    --  -68.83 -30.00-150.00   58
 14  \w   -131.00 -87.00   0.50    0.05    --  -77.74 -30.00-120.00   88
 15  \w   -118.00 -93.00   0.50    0.05    --  -77.74 -30.00 -30.00   50
 16  \w   -128.00 -85.00   0.50    0.05    --  -77.74 -30.00  90.00   86
 17  \w    -68.00 -43.00   0.50    0.05    --  -57.55 112.00 -25.00   50
 18  \w    -50.00 -19.00   0.50    0.05    --  -68.83 112.00 -25.00   62
 19  \w    -60.00 -34.00   0.50    0.05    --  -77.74 112.00 -25.00   52
 20  \w    -92.00 -66.00   0.50    0.05    --  -68.83 112.00 -25.00   52
 21  \w     62.00  87.00   0.50    0.05    --   56.07  30.00 150.00   50
 22  \w     71.00  97.00   0.50    0.05    --   56.07  30.00 -90.00   52
 23  \w    -92.00 -28.00   0.50    0.05    --  -77.74 111.00  90.00  128
 24  \w    -92.00 -66.00   0.50    0.05    --  -77.74 111.00 150.00   52
 25  \w    -56.00 -30.00   0.50    0.05    --  -77.74 111.00 150.00   52
 26  \w    -62.00 -28.00   0.50    0.05    --  -77.74 111.00 -90.00   68
 27  \w     38.00  73.00   0.50    0.05    --   83.09 -95.00 -90.00   70
 28  \w     58.00  91.00   0.50    0.05    --   83.09-111.00 -30.00   66
 29  \w     94.00 132.00   0.50    0.05    --   83.09  30.00  60.00   76
;
_diffrn_measurement_device 'four-circle diffractometer'
_diffrn_measurement_device_type 'XtaLAB Synergy R, DW system, HyPix-Arc 150'
_diffrn_measurement_method '\w scans'
_diffrn_orient_matrix_type 'CrysAlisPro convention (1999,Acta A55,543-557)'
_diffrn_orient_matrix_UB_11 0.1767206000
_diffrn_orient_matrix_UB_12 0.1059582000
_diffrn_orient_matrix_UB_13 0.0242213000
_diffrn_orient_matrix_UB_21 0.1158055000
_diffrn_orient_matrix_UB_22 0.0191290000
_diffrn_orient_matrix_UB_23 -0.0730040000
_diffrn_orient_matrix_UB_31 -0.2730670000
_diffrn_orient_matrix_UB_32 0.0767926000
_diffrn_orient_matrix_UB_33 -0.0152751000
_diffrn_radiation_monochromator mirror
_diffrn_radiation_probe x-ray
_diffrn_radiation_type 'Cu K\a'
_diffrn_radiation_wavelength 1.54184
_diffrn_reflns_av_R_equivalents 0.0119
_diffrn_reflns_av_unetI/netI 0.0122
_diffrn_reflns_Laue_measured_fraction_full 1.000
_diffrn_reflns_Laue_measured_fraction_max 0.978
_diffrn_reflns_limit_h_max 4
_diffrn_reflns_limit_h_min -5
_diffrn_reflns_limit_k_max 14
_diffrn_reflns_limit_k_min -14
_diffrn_reflns_limit_l_max 23
_diffrn_reflns_limit_l_min -23
_diffrn_reflns_number 7308
_diffrn_reflns_point_group_measured_fraction_full 1.000
_diffrn_reflns_point_group_measured_fraction_max 0.968
_diffrn_reflns_theta_full 67.684
_diffrn_reflns_theta_max 72.727
_diffrn_reflns_theta_min 4.412
_diffrn_source 'Rotating-anode X-ray tube'
_diffrn_source_type 'Rigaku (Cu) X-ray Source'
_exptl_absorpt_coefficient_mu 1.012
_exptl_absorpt_correction_T_max 1.00000
_exptl_absorpt_correction_T_min 0.87938
_exptl_absorpt_correction_type multi-scan
_exptl_absorpt_process_details
;
CrysAlisPro 1.171.44.113a (Rigaku Oxford Diffraction, 2025)
Empirical absorption correction using spherical harmonics,
implemented in SCALE3 ABSPACK scaling algorithm.
;
_exptl_crystal_colour yellow
_exptl_crystal_colour_primary yellow
_exptl_crystal_density_diffrn 1.510
_exptl_crystal_description block
_exptl_crystal_F_000 480
_exptl_crystal_size_max 0.21
_exptl_crystal_size_mid 0.17
_exptl_crystal_size_min 0.12
_refine_diff_density_max 0.189
_refine_diff_density_min -0.123
_refine_diff_density_rms 0.031
_refine_ls_abs_structure_details
;
 Flack x determined using 752 quotients [(I+)-(I-)]/[(I+)+(I-)]
 (Parsons, Flack and Wagner, Acta Cryst. B69 (2013) 249-259).
;
_refine_ls_abs_structure_Flack 0.03(4)
_refine_ls_extinction_coef 0.0064(6)
_refine_ls_extinction_expression Fc^*^=kFc[1+0.001xFc^2^\l^3^/sin(2\q)]^-1/4^
_refine_ls_extinction_method 'SHELXL-2018/3 (Sheldrick 2018)'
_refine_ls_goodness_of_fit_ref 1.057
_refine_ls_hydrogen_treatment constr
_refine_ls_matrix_type full
_refine_ls_number_parameters 157
_refine_ls_number_reflns 1977
_refine_ls_number_restraints 0
_refine_ls_restrained_S_all 1.057
_refine_ls_R_factor_all 0.0229
_refine_ls_R_factor_gt 0.0226
_refine_ls_shift/su_max 0.000
_refine_ls_shift/su_mean 0.000
_refine_ls_structure_factor_coef Fsqd
_refine_ls_weighting_details 'w=1/[\s^2^(Fo^2^)+(0.0320P)^2^+0.1975P] where P=(Fo^2^+2Fc^2^)/3'
_refine_ls_weighting_scheme calc
_refine_ls_wR_factor_gt 0.0595
_refine_ls_wR_factor_ref 0.0597
_reflns_Friedel_coverage 0.639
_reflns_Friedel_fraction_full 1.000
_reflns_Friedel_fraction_max 0.953
_reflns_number_gt 1945
_reflns_number_total 1977
_reflns_threshold_expression 'I > 2\s(I)'
_cod_data_source_file d5cy00925a2.cif
_cod_data_source_block 2506068lt_auto
_cod_depositor_comments 'Adding full bibliography for 1575710--1575714.cif.'
_cod_database_code 1575712
_shelx_shelxl_version_number 2018/3
_shelx_space_group_comment
;
The symmetry employed for this shelxl refinement is uniquely defined
by the following loop, which should always be used as a source of
symmetry information in preference to the above space-group names.
They are only intended as comments.
;
_shelx_estimated_absorpt_t_max 0.888
_shelx_estimated_absorpt_t_min 0.816
_diffrn_oxdiff_digest_od_ed
;

;
_olex2_refinement_description
;
1. Fixed Uiso
 At 1.2 times of:
  All C(H) groups
 At 1.5 times of:
  All O(H) groups
2.a Aromatic/amide H refined with riding coordinates:
 C2(H2), C4(H4), C5(H5), C13(H13), C14(H14), C15(H15), C16(H16)
2.b Idealised tetrahedral OH refined as rotating group:
 O9(H9), O10(H10)
;
_olex2_submission_special_instructions 'No special instructions were received'
_oxdiff_exptl_absorpt_empirical_details
;
Empirical correction (ABSPACK) includes:
- Absorption correction using spherical harmonics
- Frame scaling
;
_oxdiff_exptl_absorpt_empirical_full_max 1.199
_oxdiff_exptl_absorpt_empirical_full_min 0.819

loop_
_space_group_symop_operation_xyz
'x, y, z'
'-x+1/2, -y, z+1/2'
'-x, y+1/2, -z+1/2'
'x+1/2, -y+1/2, -z'

loop_
_atom_site_label
_atom_site_type_symbol
_atom_site_fract_x
_atom_site_fract_y
_atom_site_fract_z
_atom_site_U_iso_or_equiv
_atom_site_adp_type
_atom_site_occupancy
_atom_site_site_symmetry_order
_atom_site_calc_flag
_atom_site_refinement_flags_posn
_atom_site_refinement_flags_adp
_atom_site_refinement_flags_occupancy
_atom_site_disorder_assembly
_atom_site_disorder_group
F17 F 0.8222(2) 0.26567(7) 0.20644(4) 0.0247(2) Uani 1 1 d . . . . .
O8 O 0.8051(3) 0.58532(9) 0.24357(5) 0.0224(3) Uani 1 1 d . . . . .
O9 O 0.1691(3) 0.20084(9) 0.38790(5) 0.0211(3) Uani 1 1 d . . . . .
H9 H 0.153632 0.166700 0.350400 0.032 Uiso 1 1 calc R U . . .
O10 O 0.9460(2) 0.56991(10) 0.37389(5) 0.0214(3) Uani 1 1 d . . . . .
H10 H 0.952359 0.598947 0.334766 0.032 Uiso 1 1 calc R U . . .
C1 C 0.6163(3) 0.43750(12) 0.31430(7) 0.0168(3) Uani 1 1 d . . . . .
C2 C 0.4182(3) 0.34358(13) 0.31924(7) 0.0174(3) Uani 1 1 d . . . . .
H2 H 0.322687 0.315279 0.279402 0.021 Uiso 1 1 calc R U . . .
C3 C 0.3613(3) 0.29238(12) 0.38109(7) 0.0175(3) Uani 1 1 d . . . . .
C4 C 0.5015(4) 0.33437(13) 0.43972(8) 0.0188(3) Uani 1 1 d . . . . .
H4 H 0.462858 0.299158 0.482458 0.023 Uiso 1 1 calc R U . . .
C5 C 0.6953(4) 0.42647(13) 0.43608(8) 0.0187(3) Uani 1 1 d . . . . .
H5 H 0.789401 0.453881 0.476305 0.022 Uiso 1 1 calc R U . . .
C6 C 0.7545(3) 0.47971(12) 0.37386(8) 0.0179(3) Uani 1 1 d . . . . .
C7 C 0.6719(3) 0.49226(12) 0.24850(8) 0.0176(3) Uani 1 1 d . . . . .
C11 C 0.5577(3) 0.43723(13) 0.18466(7) 0.0172(3) Uani 1 1 d . . . . .
C12 C 0.6345(4) 0.32654(13) 0.16553(7) 0.0185(3) Uani 1 1 d . . . . .
C13 C 0.5362(4) 0.27632(15) 0.10623(8) 0.0236(4) Uani 1 1 d . . . . .
H13 H 0.594711 0.200473 0.094455 0.028 Uiso 1 1 calc R U . . .
C14 C 0.3495(4) 0.33952(16) 0.06414(8) 0.0280(4) Uani 1 1 d . . . . .
H14 H 0.275667 0.306191 0.023304 0.034 Uiso 1 1 calc R U . . .
C15 C 0.2690(4) 0.45108(16) 0.08106(8) 0.0275(4) Uani 1 1 d . . . . .
H15 H 0.141854 0.493893 0.051737 0.033 Uiso 1 1 calc R U . . .
C16 C 0.3746(4) 0.49988(14) 0.14078(8) 0.0215(3) Uani 1 1 d . . . . .
H16 H 0.321813 0.576618 0.151887 0.026 Uiso 1 1 calc R U . . .

loop_
_atom_site_aniso_label
_atom_site_aniso_U_11
_atom_site_aniso_U_22
_atom_site_aniso_U_33
_atom_site_aniso_U_23
_atom_site_aniso_U_13
_atom_site_aniso_U_12
F17 0.0310(5) 0.0220(5) 0.0210(5) -0.0014(4) -0.0039(4) 0.0097(4)
O8 0.0286(6) 0.0177(5) 0.0211(5) 0.0009(4) 0.0013(5) -0.0038(5)
O9 0.0252(6) 0.0192(5) 0.0188(5) -0.0016(4) 0.0036(5) -0.0049(5)
O10 0.0246(6) 0.0201(6) 0.0195(5) -0.0007(4) -0.0005(5) -0.0051(5)
C1 0.0174(7) 0.0165(7) 0.0165(7) -0.0009(6) 0.0009(6) 0.0028(6)
C2 0.0183(7) 0.0170(7) 0.0169(7) -0.0020(6) 0.0011(6) 0.0023(6)
C3 0.0160(7) 0.0159(7) 0.0205(7) -0.0009(6) 0.0025(6) 0.0013(6)
C4 0.0205(8) 0.0200(7) 0.0160(7) 0.0008(6) 0.0023(6) 0.0030(7)
C5 0.0188(7) 0.0209(7) 0.0164(7) -0.0036(6) -0.0011(6) 0.0026(7)
C6 0.0165(7) 0.0157(7) 0.0215(8) -0.0027(6) 0.0013(6) 0.0017(6)
C7 0.0164(7) 0.0168(7) 0.0197(7) 0.0004(6) 0.0012(6) 0.0035(6)
C11 0.0164(7) 0.0204(8) 0.0148(7) 0.0020(6) 0.0022(6) -0.0010(6)
C12 0.0179(7) 0.0220(7) 0.0155(7) 0.0027(6) 0.0006(6) 0.0007(6)
C13 0.0252(8) 0.0265(8) 0.0190(8) -0.0037(6) 0.0041(6) -0.0031(7)
C14 0.0272(8) 0.0402(9) 0.0167(7) -0.0004(7) -0.0027(7) -0.0084(8)
C15 0.0216(8) 0.0385(10) 0.0224(8) 0.0102(7) -0.0049(7) -0.0018(8)
C16 0.0186(7) 0.0231(8) 0.0226(8) 0.0069(6) 0.0008(7) 0.0005(7)

loop_
_atom_type_symbol
_atom_type_description
_atom_type_scat_dispersion_real
_atom_type_scat_dispersion_imag
_atom_type_scat_source
C C 0.0181 0.0091 'International Tables Vol C Tables 4.2.6.8 and 6.1.1.4'
H H 0.0000 0.0000 'International Tables Vol C Tables 4.2.6.8 and 6.1.1.4'
F F 0.0727 0.0534 'International Tables Vol C Tables 4.2.6.8 and 6.1.1.4'
O O 0.0492 0.0322 'International Tables Vol C Tables 4.2.6.8 and 6.1.1.4'

loop_
_geom_angle_atom_site_label_1
_geom_angle_atom_site_label_2
_geom_angle_atom_site_label_3
_geom_angle
_geom_angle_site_symmetry_1
_geom_angle_site_symmetry_3
_geom_angle_publ_flag
C3 O9 H9 109.5 . . ?
C6 O10 H10 109.5 . . ?
C2 C1 C6 119.17(13) . . ?
C2 C1 C7 120.38(13) . . ?
C6 C1 C7 120.43(13) . . ?
C1 C2 H2 119.6 . . ?
C3 C2 C1 120.82(14) . . ?
C3 C2 H2 119.6 . . ?
O9 C3 C2 122.46(13) . . ?
O9 C3 C4 118.04(13) . . ?
C2 C3 C4 119.50(14) . . ?
C3 C4 H4 119.7 . . ?
C5 C4 C3 120.63(14) . . ?
C5 C4 H4 119.7 . . ?
C4 C5 H5 119.7 . . ?
C4 C5 C6 120.63(14) . . ?
C6 C5 H5 119.7 . . ?
O10 C6 C1 123.12(14) . . ?
O10 C6 C5 117.64(13) . . ?
C5 C6 C1 119.24(14) . . ?
O8 C7 C1 122.12(13) . . ?
O8 C7 C11 118.17(13) . . ?
C1 C7 C11 119.69(13) . . ?
C12 C11 C7 122.75(14) . . ?
C12 C11 C16 117.67(14) . . ?
C16 C11 C7 119.54(14) . . ?
F17 C12 C11 118.50(13) . . ?
F17 C12 C13 118.35(14) . . ?
C13 C12 C11 123.12(15) . . ?
C12 C13 H13 120.9 . . ?
C12 C13 C14 118.10(16) . . ?
C14 C13 H13 120.9 . . ?
C13 C14 H14 119.7 . . ?
C13 C14 C15 120.66(15) . . ?
C15 C14 H14 119.7 . . ?
C14 C15 H15 120.0 . . ?
C16 C15 C14 119.90(16) . . ?
C16 C15 H15 120.0 . . ?
C11 C16 H16 119.7 . . ?
C15 C16 C11 120.51(16) . . ?
C15 C16 H16 119.7 . . ?

loop_
_geom_bond_atom_site_label_1
_geom_bond_atom_site_label_2
_geom_bond_distance
_geom_bond_site_symmetry_2
_geom_bond_publ_flag
F17 C12 1.3601(18) . ?
O8 C7 1.2402(18) . ?
O9 H9 0.8400 . ?
O9 C3 1.3750(18) . ?
O10 H10 0.8400 . ?
O10 C6 1.3546(18) . ?
C1 C2 1.410(2) . ?
C1 C6 1.411(2) . ?
C1 C7 1.463(2) . ?
C2 H2 0.9500 . ?
C2 C3 1.377(2) . ?
C3 C4 1.399(2) . ?
C4 H4 0.9500 . ?
C4 C5 1.380(2) . ?
C5 H5 0.9500 . ?
C5 C6 1.396(2) . ?
C7 C11 1.498(2) . ?
C11 C12 1.386(2) . ?
C11 C16 1.394(2) . ?
C12 C13 1.375(2) . ?
C13 H13 0.9500 . ?
C13 C14 1.386(2) . ?
C14 H14 0.9500 . ?
C14 C15 1.389(3) . ?
C15 H15 0.9500 . ?
C15 C16 1.386(2) . ?
C16 H16 0.9500 . ?

loop_
_geom_torsion_atom_site_label_1
_geom_torsion_atom_site_label_2
_geom_torsion_atom_site_label_3
_geom_torsion_atom_site_label_4
_geom_torsion
_geom_torsion_site_symmetry_1
_geom_torsion_site_symmetry_2
_geom_torsion_site_symmetry_3
_geom_torsion_site_symmetry_4
_geom_torsion_publ_flag
F17 C12 C13 C14 -178.84(14) . . . . ?
O8 C7 C11 C12 124.32(16) . . . . ?
O8 C7 C11 C16 -53.3(2) . . . . ?
O9 C3 C4 C5 -179.64(14) . . . . ?
C1 C2 C3 O9 179.87(13) . . . . ?
C1 C2 C3 C4 0.2(2) . . . . ?
C1 C7 C11 C12 -57.5(2) . . . . ?
C1 C7 C11 C16 124.79(16) . . . . ?
C2 C1 C6 O10 -179.56(13) . . . . ?
C2 C1 C6 C5 1.0(2) . . . . ?
C2 C1 C7 O8 168.24(14) . . . . ?
C2 C1 C7 C11 -9.8(2) . . . . ?
C2 C3 C4 C5 0.1(2) . . . . ?
C3 C4 C5 C6 0.2(2) . . . . ?
C4 C5 C6 O10 179.76(14) . . . . ?
C4 C5 C6 C1 -0.7(2) . . . . ?
C6 C1 C2 C3 -0.7(2) . . . . ?
C6 C1 C7 O8 -10.2(2) . . . . ?
C6 C1 C7 C11 171.74(13) . . . . ?
C7 C1 C2 C3 -179.15(14) . . . . ?
C7 C1 C6 O10 -1.1(2) . . . . ?
C7 C1 C6 C5 179.42(13) . . . . ?
C7 C11 C12 F17 -0.2(2) . . . . ?
C7 C11 C12 C13 -178.44(15) . . . . ?
C7 C11 C16 C15 179.29(15) . . . . ?
C11 C12 C13 C14 -0.6(2) . . . . ?
C12 C11 C16 C15 1.5(2) . . . . ?
C12 C13 C14 C15 1.1(3) . . . . ?
C13 C14 C15 C16 -0.4(3) . . . . ?
C14 C15 C16 C11 -1.0(2) . . . . ?
C16 C11 C12 F17 177.53(13) . . . . ?
C16 C11 C12 C13 -0.7(2) . . . . ?
